data_7159240
loop_
_publ_author_name
'Gond, Kavyashree Kuppayya'
'Maddani, Mahagundappa Rachappa'

_publ_section_title
;
 Addition of sulfonylphthalides to <i>para</i>-quinone methides: Selective
 1,6-additions and oxidative annulations.
;
_journal_issue 12
_journal_name_full 'Organic &amp; biomolecular chemistry'
_journal_page_first 2504
_journal_page_last 2508
_journal_paper_doi 10.1039/d2ob02134j
_journal_volume 21
_journal_year 2023
_chemical_formula_moiety 'C30 H32 O4'
_chemical_formula_sum 'C30 H32 O4'
_chemical_formula_weight 456.55
_space_group_crystal_system triclinic
_space_group_IT_number 2
_space_group_name_Hall '-P 1'
_space_group_name_H-M_alt 'P -1'
_atom_sites_solution_hydrogens geom
_audit_creation_date 2022-07-08
_audit_creation_method
;
Olex2 1.3
(compiled 2020.11.12 svn.r5f609507 for OlexSys, GUI svn.r6408)
;
_audit_update_record
;
2022-11-08 deposited with the CCDC.	2023-03-10 downloaded from the CCDC.
;
_cell_angle_alpha 92.652(6)
_cell_angle_beta 104.732(6)
_cell_angle_gamma 95.795(6)
_cell_formula_units_Z 2
_cell_length_a 9.895(2)
_cell_length_b 10.862(2)
_cell_length_c 12.428(3)
_cell_measurement_reflns_used 4235
_cell_measurement_temperature 299(2)
_cell_measurement_theta_max 24.5
_cell_measurement_theta_min 1.75
_cell_volume 1281.6(5)
_computing_cell_refinement 'Bruker SAINT'
_computing_data_collection 'Bruker APEX2'
_computing_data_reduction 'Bruker SAINT'
_computing_molecular_graphics 'Olex2 1.3 (Dolomanov et al., 2009)'
_computing_publication_material 'Olex2 1.3 (Dolomanov et al., 2009)'
_computing_structure_refinement 'SHELXL 2014/1 (Sheldrick, 2015)'
_computing_structure_solution 'SHELXT 2018/2 (Sheldrick, 2018)'
_diffrn_ambient_temperature 299.0
_diffrn_measured_fraction_theta_full 0.970
_diffrn_measured_fraction_theta_max 0.994
_diffrn_measurement_device_type 'Bruker APEX-II CCD'
_diffrn_measurement_method '\f and \w scans'
_diffrn_radiation_monochromator graphite
_diffrn_radiation_source 'fine-focus sealed tube'
_diffrn_radiation_type MoK\a
_diffrn_radiation_wavelength 0.71073
_diffrn_reflns_av_R_equivalents 0.0375
_diffrn_reflns_av_unetI/netI 0.0279
_diffrn_reflns_Laue_measured_fraction_full 0.970
_diffrn_reflns_Laue_measured_fraction_max 0.994
_diffrn_reflns_limit_h_max 11
_diffrn_reflns_limit_h_min -11
_diffrn_reflns_limit_k_max 12
_diffrn_reflns_limit_k_min -12
_diffrn_reflns_limit_l_max 14
_diffrn_reflns_limit_l_min -14
_diffrn_reflns_number 34408
_diffrn_reflns_point_group_measured_fraction_full 0.970
_diffrn_reflns_point_group_measured_fraction_max 0.994
_diffrn_reflns_theta_full 25.242
_diffrn_reflns_theta_max 24.998
_diffrn_reflns_theta_min 1.699
_exptl_absorpt_coefficient_mu 0.077
_exptl_absorpt_correction_T_max 0.992
_exptl_absorpt_correction_T_min 0.979
_exptl_absorpt_correction_type multi-scan
_exptl_absorpt_process_details 'SADABS Version 2012/1 (Sheldrick, Bruker AXS Inc.)'
_exptl_crystal_colour colorless
_exptl_crystal_density_diffrn 1.183
_exptl_crystal_description block
_exptl_crystal_F_000 488
_exptl_crystal_size_max 0.28
_exptl_crystal_size_mid 0.21
_exptl_crystal_size_min 0.11
_refine_diff_density_max 0.395
_refine_diff_density_min -0.212
_refine_diff_density_rms 0.041
_refine_ls_extinction_method none
_refine_ls_goodness_of_fit_ref 1.103
_refine_ls_hydrogen_treatment constr
_refine_ls_matrix_type full
_refine_ls_number_parameters 315
_refine_ls_number_reflns 4486
_refine_ls_number_restraints 0
_refine_ls_restrained_S_all 1.103
_refine_ls_R_factor_all 0.0953
_refine_ls_R_factor_gt 0.0686
_refine_ls_shift/su_max 0.000
_refine_ls_shift/su_mean 0.000
_refine_ls_structure_factor_coef Fsqd
_refine_ls_weighting_details 'w=1/[\s^2^(Fo^2^)+(0.0361P)^2^+1.3451P] where P=(Fo^2^+2Fc^2^)/3'
_refine_ls_weighting_scheme calc
_refine_ls_wR_factor_gt 0.1388
_refine_ls_wR_factor_ref 0.1579
_reflns_Friedel_coverage 0.000
_reflns_number_gt 3363
_reflns_number_total 4486
_reflns_threshold_expression 'I > 2\s(I)'
_cod_data_source_file d2ob02134j2.cif
_cod_data_source_block akas_0m_a
_cod_depositor_comments
;
The following automatic conversions were performed:

data item '_exptl_absorpt_correction_type' value 'Multi scan' was
changed to 'multi-scan' in accordance with the
/home/data/users/saulius/crontab/automatic-downloads/rss-feeds/RSC/lib/dictionaries/cif_core.dic
dictionary named 'cif_core.dic' version 2.4.2 last updated on
2011-04-26.

Automatic conversion script
Id: cif_fix_values 7556 2019-12-06 15:28:31Z antanas 

 Adding full bibliography for 7159239--7159241.cif.
;
_cod_database_code 7159240
_shelxl_version_number 2014-1
_shelx_space_group_comment
;
The symmetry employed for this shelxl refinement is uniquely defined
by the following loop, which should always be used as a source of
symmetry information in preference to the above space-group names.
They are only intended as comments.
;
_shelx_estimated_absorpt_t_max 0.992
_shelx_estimated_absorpt_t_min 0.979
_olex2_refinement_description
;
1. Fixed Uiso
 At 1.2 times of:
  All C(H) groups
 At 1.5 times of:
  All C(H,H,H) groups, All O(H) groups
2.a Aromatic/amide H refined with riding coordinates:
 C2(H2), C3(H3), C4(H4), C5(H5), C11(H11), C15(H15), C17(H17), C18(H18),
 C20(H20), C21(H21)
2.b Idealised Me refined as rotating group:
 C23(H23A,H23B,H23C), C24(H24A,H24B,H24C), C25(H25A,H25B,H25C), C27(H27A,H27B,
 H27C), C28(H28A,H28B,H28C), C29(H29A,H29B,H29C), C30(H30A,H30B,H30C)
2.c Idealised tetrahedral OH refined as rotating group:
 O4(H4A)
;
_olex2_submission_special_instructions 'No special instructions were received'

loop_
_space_group_symop_operation_xyz
'x, y, z'
'-x, -y, -z'

loop_
_atom_site_label
_atom_site_type_symbol
_atom_site_fract_x
_atom_site_fract_y
_atom_site_fract_z
_atom_site_U_iso_or_equiv
_atom_site_adp_type
_atom_site_occupancy
_atom_site_site_symmetry_order
_atom_site_calc_flag
_atom_site_refinement_flags_posn
_atom_site_refinement_flags_adp
_atom_site_refinement_flags_occupancy
_atom_site_disorder_assembly
_atom_site_disorder_group
C1 C 0.1346(3) 0.2603(2) 0.2702(2) 0.0411(6) Uani 1 1 d . . . . .
C2 C 0.0329(3) 0.2487(3) 0.3291(3) 0.0539(8) Uani 1 1 d . . . . .
H2 H 0.0341 0.3083 0.3856 0.065 Uiso 1 1 calc R U . . .
C3 C -0.0696(3) 0.1489(3) 0.3039(3) 0.0680(10) Uani 1 1 d . . . . .
H3 H -0.1371 0.1409 0.3440 0.082 Uiso 1 1 calc R U . . .
C4 C -0.0731(3) 0.0609(3) 0.2201(3) 0.0667(10) Uani 1 1 d . . . . .
H4 H -0.1425 -0.0066 0.2044 0.080 Uiso 1 1 calc R U . . .
C5 C 0.0247(3) 0.0716(3) 0.1592(3) 0.0552(8) Uani 1 1 d . . . . .
H5 H 0.0210 0.0122 0.1019 0.066 Uiso 1 1 calc R U . . .
C6 C 0.1295(3) 0.1720(2) 0.1837(2) 0.0413(6) Uani 1 1 d . . . . .
C7 C 0.2262(3) 0.1904(2) 0.1118(2) 0.0449(7) Uani 1 1 d . . . . .
C8 C 0.3778(3) 0.3473(2) 0.2546(2) 0.0397(6) Uani 1 1 d . . . . .
C9 C 0.2494(3) 0.3641(3) 0.2991(2) 0.0463(7) Uani 1 1 d . . . . .
C10 C 0.4511(3) 0.4703(2) 0.2331(2) 0.0394(6) Uani 1 1 d . . . . .
C11 C 0.5932(3) 0.5050(2) 0.2748(2) 0.0414(6) Uani 1 1 d . . . . .
H11 H 0.6468 0.4539 0.3219 0.050 Uiso 1 1 calc R U . . .
C12 C 0.6591(3) 0.6150(2) 0.2481(2) 0.0408(6) Uani 1 1 d . . . . .
C13 C 0.5749(3) 0.6886(2) 0.1762(2) 0.0413(6) Uani 1 1 d . . . . .
C14 C 0.4290(3) 0.6578(2) 0.1334(2) 0.0413(6) Uani 1 1 d . . . . .
C15 C 0.3716(3) 0.5469(2) 0.1638(2) 0.0444(7) Uani 1 1 d . . . . .
H15 H 0.2755 0.5233 0.1362 0.053 Uiso 1 1 calc R U . . .
C16 C 0.4700(3) 0.2688(2) 0.3354(2) 0.0407(6) Uani 1 1 d . . . . .
C17 C 0.5160(4) 0.3069(3) 0.4484(3) 0.0598(9) Uani 1 1 d . . . . .
H17 H 0.4895 0.3799 0.4746 0.072 Uiso 1 1 calc R U . . .
C18 C 0.6008(4) 0.2375(3) 0.5223(3) 0.0661(9) Uani 1 1 d . . . . .
H18 H 0.6311 0.2655 0.5973 0.079 Uiso 1 1 calc R U . . .
C19 C 0.6415(3) 0.1277(3) 0.4876(3) 0.0524(8) Uani 1 1 d . . . . .
C20 C 0.5937(3) 0.0894(3) 0.3759(3) 0.0506(7) Uani 1 1 d . . . . .
H20 H 0.6180 0.0151 0.3504 0.061 Uiso 1 1 calc R U . . .
C21 C 0.5102(3) 0.1590(2) 0.3003(2) 0.0455(7) Uani 1 1 d . . . . .
H21 H 0.4810 0.1312 0.2252 0.055 Uiso 1 1 calc R U . . .
C22 C 0.8174(3) 0.6532(3) 0.2991(3) 0.0515(7) Uani 1 1 d . . . . .
C23 C 0.8378(4) 0.7737(3) 0.3736(3) 0.0702(10) Uani 1 1 d . . . . .
H23A H 0.9364 0.7977 0.4060 0.105 Uiso 1 1 calc R U . . .
H23B H 0.7912 0.7608 0.4318 0.105 Uiso 1 1 calc R U . . .
H23C H 0.7985 0.8381 0.3296 0.105 Uiso 1 1 calc R U . . .
C24 C 0.8965(4) 0.6702(4) 0.2084(3) 0.0809(11) Uani 1 1 d . . . . .
H24A H 0.9958 0.6857 0.2426 0.121 Uiso 1 1 calc R U . . .
H24B H 0.8661 0.7392 0.1668 0.121 Uiso 1 1 calc R U . . .
H24C H 0.8771 0.5963 0.1590 0.121 Uiso 1 1 calc R U . . .
C25 C 0.8846(3) 0.5552(3) 0.3732(3) 0.0735(10) Uani 1 1 d . . . . .
H25A H 0.9823 0.5832 0.4061 0.110 Uiso 1 1 calc R U . . .
H25B H 0.8762 0.4787 0.3289 0.110 Uiso 1 1 calc R U . . .
H25C H 0.8375 0.5423 0.4311 0.110 Uiso 1 1 calc R U . . .
C26 C 0.3343(3) 0.7394(3) 0.0569(2) 0.0500(7) Uani 1 1 d . . . . .
C27 C 0.3381(6) 0.8639(4) 0.1177(4) 0.126(2) Uani 1 1 d . . . . .
H27A H 0.2830 0.9161 0.0683 0.189 Uiso 1 1 calc R U . . .
H27B H 0.4336 0.9021 0.1427 0.189 Uiso 1 1 calc R U . . .
H27C H 0.3002 0.8525 0.1809 0.189 Uiso 1 1 calc R U . . .
C28 C 0.3770(5) 0.7544(5) -0.0501(3) 0.1097(17) Uani 1 1 d . . . . .
H28A H 0.3069 0.7930 -0.1014 0.165 Uiso 1 1 calc R U . . .
H28B H 0.3856 0.6744 -0.0822 0.165 Uiso 1 1 calc R U . . .
H28C H 0.4657 0.8055 -0.0349 0.165 Uiso 1 1 calc R U . . .
C29 C 0.1803(4) 0.6834(4) 0.0240(4) 0.1111(17) Uani 1 1 d . . . . .
H29A H 0.1245 0.7379 -0.0222 0.167 Uiso 1 1 calc R U . . .
H29B H 0.1481 0.6726 0.0899 0.167 Uiso 1 1 calc R U . . .
H29C H 0.1716 0.6043 -0.0166 0.167 Uiso 1 1 calc R U . . .
C30 C 0.7346(4) 0.0517(4) 0.5678(3) 0.0766(11) Uani 1 1 d . . . . .
H30A H 0.8158 0.0385 0.5418 0.115 Uiso 1 1 calc R U . . .
H30B H 0.6832 -0.0269 0.5722 0.115 Uiso 1 1 calc R U . . .
H30C H 0.7641 0.0953 0.6404 0.115 Uiso 1 1 calc R U . . .
O1 O 0.3334(2) 0.28110(16) 0.14229(15) 0.0467(5) Uani 1 1 d . . . . .
O2 O 0.2117(2) 0.13250(19) 0.02305(17) 0.0638(6) Uani 1 1 d . . . . .
O3 O 0.2492(3) 0.4525(2) 0.3609(2) 0.0710(7) Uani 1 1 d . . . . .
O4 O 0.6382(2) 0.80086(18) 0.15281(18) 0.0608(6) Uani 1 1 d . . . . .
H4A H 0.6489 0.7946 0.0896 0.091 Uiso 1 1 calc R U . . .

loop_
_atom_site_aniso_label
_atom_site_aniso_U_11
_atom_site_aniso_U_22
_atom_site_aniso_U_33
_atom_site_aniso_U_23
_atom_site_aniso_U_13
_atom_site_aniso_U_12
C1 0.0360(15) 0.0379(14) 0.0460(16) 0.0083(12) 0.0046(12) 0.0015(12)
C2 0.0473(17) 0.0600(19) 0.0547(18) 0.0109(15) 0.0120(14) 0.0082(15)
C3 0.0490(19) 0.084(3) 0.071(2) 0.024(2) 0.0180(17) -0.0071(18)
C4 0.052(2) 0.064(2) 0.071(2) 0.0216(19) 0.0001(17) -0.0199(16)
C5 0.0581(19) 0.0444(17) 0.0508(18) 0.0075(14) -0.0031(15) -0.0088(14)
C6 0.0391(15) 0.0391(15) 0.0414(15) 0.0121(12) 0.0018(12) 0.0026(12)
C7 0.0518(17) 0.0344(14) 0.0419(16) 0.0017(13) 0.0022(13) 0.0009(13)
C8 0.0438(15) 0.0304(13) 0.0413(15) -0.0014(11) 0.0077(12) -0.0027(11)
C9 0.0528(18) 0.0375(15) 0.0482(17) 0.0028(13) 0.0136(14) 0.0032(13)
C10 0.0439(16) 0.0291(13) 0.0434(15) 0.0037(11) 0.0095(12) 0.0001(11)
C11 0.0441(16) 0.0320(14) 0.0450(16) 0.0070(12) 0.0055(12) 0.0041(12)
C12 0.0435(15) 0.0329(14) 0.0449(15) 0.0032(12) 0.0108(12) 0.0003(12)
C13 0.0517(17) 0.0299(13) 0.0416(15) 0.0065(11) 0.0115(13) 0.0016(12)
C14 0.0493(17) 0.0360(14) 0.0391(15) 0.0062(12) 0.0099(13) 0.0098(12)
C15 0.0384(15) 0.0405(15) 0.0503(17) 0.0038(13) 0.0054(13) 0.0014(12)
C16 0.0432(15) 0.0313(14) 0.0460(16) 0.0037(12) 0.0123(12) -0.0055(12)
C17 0.084(2) 0.0375(16) 0.0532(19) 0.0009(14) 0.0093(17) 0.0059(16)
C18 0.081(2) 0.062(2) 0.0442(18) 0.0081(16) -0.0001(17) -0.0003(18)
C19 0.0447(17) 0.0516(18) 0.060(2) 0.0197(15) 0.0130(15) -0.0023(14)
C20 0.0457(17) 0.0433(16) 0.065(2) 0.0096(15) 0.0176(15) 0.0070(13)
C21 0.0448(16) 0.0427(16) 0.0490(17) 0.0031(13) 0.0134(13) 0.0020(13)
C22 0.0412(16) 0.0483(17) 0.0618(19) 0.0134(14) 0.0090(14) -0.0024(13)
C23 0.071(2) 0.059(2) 0.066(2) 0.0065(17) -0.0011(18) -0.0151(17)
C24 0.059(2) 0.093(3) 0.095(3) 0.011(2) 0.030(2) 0.000(2)
C25 0.0457(19) 0.069(2) 0.096(3) 0.023(2) -0.0021(18) 0.0050(16)
C26 0.0547(18) 0.0495(17) 0.0491(17) 0.0156(14) 0.0136(14) 0.0158(14)
C27 0.172(5) 0.088(3) 0.113(4) 0.001(3) 0.006(3) 0.079(3)
C28 0.092(3) 0.191(5) 0.063(2) 0.059(3) 0.025(2) 0.059(3)
C29 0.065(3) 0.122(4) 0.145(4) 0.077(3) 0.008(3) 0.028(3)
C30 0.062(2) 0.088(3) 0.079(3) 0.036(2) 0.0092(19) 0.0121(19)
O1 0.0518(12) 0.0401(10) 0.0448(11) -0.0001(8) 0.0114(9) -0.0057(9)
O2 0.0795(16) 0.0576(13) 0.0471(13) -0.0121(11) 0.0123(11) -0.0080(11)
O3 0.0810(17) 0.0515(13) 0.0826(16) -0.0198(12) 0.0360(13) -0.0087(12)
O4 0.0756(15) 0.0421(11) 0.0625(14) 0.0179(10) 0.0175(12) -0.0086(10)

loop_
_atom_type_symbol
_atom_type_description
_atom_type_scat_dispersion_real
_atom_type_scat_dispersion_imag
_atom_type_scat_source
C C 0.0033 0.0016 'International Tables Vol C Tables 4.2.6.8 and 6.1.1.4'
H H 0.0000 0.0000 'International Tables Vol C Tables 4.2.6.8 and 6.1.1.4'
O O 0.0106 0.0060 'International Tables Vol C Tables 4.2.6.8 and 6.1.1.4'

loop_
_geom_angle_atom_site_label_1
_geom_angle_atom_site_label_2
_geom_angle_atom_site_label_3
_geom_angle
_geom_angle_site_symmetry_1
_geom_angle_site_symmetry_3
_geom_angle_publ_flag
C2 C1 C6 119.5(3) . . ?
C2 C1 C9 120.8(3) . . ?
C6 C1 C9 119.7(2) . . ?
C1 C2 H2 120.1 . . ?
C3 C2 C1 119.9(3) . . ?
C3 C2 H2 120.1 . . ?
C2 C3 H3 119.7 . . ?
C4 C3 C2 120.6(3) . . ?
C4 C3 H3 119.7 . . ?
C3 C4 H4 119.7 . . ?
C5 C4 C3 120.7(3) . . ?
C5 C4 H4 119.7 . . ?
C4 C5 H5 120.2 . . ?
C4 C5 C6 119.6(3) . . ?
C6 C5 H5 120.2 . . ?
C1 C6 C7 120.3(2) . . ?
C5 C6 C1 119.7(3) . . ?
C5 C6 C7 119.7(3) . . ?
O1 C7 C6 118.6(2) . . ?
O2 C7 C6 124.3(3) . . ?
O2 C7 O1 117.0(3) . . ?
C10 C8 C9 112.4(2) . . ?
C10 C8 C16 115.5(2) . . ?
C16 C8 C9 106.8(2) . . ?
O1 C8 C9 110.3(2) . . ?
O1 C8 C10 102.5(2) . . ?
O1 C8 C16 109.2(2) . . ?
C1 C9 C8 116.0(2) . . ?
O3 C9 C1 123.0(3) . . ?
O3 C9 C8 120.8(3) . . ?
C11 C10 C8 123.0(2) . . ?
C11 C10 C15 119.0(2) . . ?
C15 C10 C8 118.0(2) . . ?
C10 C11 H11 119.1 . . ?
C10 C11 C12 121.7(2) . . ?
C12 C11 H11 119.1 . . ?
C11 C12 C13 117.3(2) . . ?
C11 C12 C22 120.5(2) . . ?
C13 C12 C22 122.2(2) . . ?
C12 C13 C14 122.8(2) . . ?
O4 C13 C12 117.8(2) . . ?
O4 C13 C14 119.3(2) . . ?
C13 C14 C26 123.5(2) . . ?
C15 C14 C13 116.4(2) . . ?
C15 C14 C26 120.2(3) . . ?
C10 C15 C14 122.8(3) . . ?
C10 C15 H15 118.6 . . ?
C14 C15 H15 118.6 . . ?
C17 C16 C8 120.1(2) . . ?
C21 C16 C8 122.2(2) . . ?
C21 C16 C17 117.7(3) . . ?
C16 C17 H17 119.6 . . ?
C18 C17 C16 120.8(3) . . ?
C18 C17 H17 119.6 . . ?
C17 C18 H18 119.1 . . ?
C19 C18 C17 121.7(3) . . ?
C19 C18 H18 119.1 . . ?
C18 C19 C30 122.1(3) . . ?
C20 C19 C18 117.2(3) . . ?
C20 C19 C30 120.7(3) . . ?
C19 C20 H20 119.1 . . ?
C19 C20 C21 121.8(3) . . ?
C21 C20 H20 119.1 . . ?
C16 C21 C20 120.8(3) . . ?
C16 C21 H21 119.6 . . ?
C20 C21 H21 119.6 . . ?
C23 C22 C12 109.1(3) . . ?
C23 C22 C24 110.3(3) . . ?
C24 C22 C12 111.5(3) . . ?
C25 C22 C12 111.5(2) . . ?
C25 C22 C23 107.0(3) . . ?
C25 C22 C24 107.3(3) . . ?
C22 C23 H23A 109.5 . . ?
C22 C23 H23B 109.5 . . ?
C22 C23 H23C 109.5 . . ?
H23A C23 H23B 109.5 . . ?
H23A C23 H23C 109.5 . . ?
H23B C23 H23C 109.5 . . ?
C22 C24 H24A 109.5 . . ?
C22 C24 H24B 109.5 . . ?
C22 C24 H24C 109.5 . . ?
H24A C24 H24B 109.5 . . ?
H24A C24 H24C 109.5 . . ?
H24B C24 H24C 109.5 . . ?
C22 C25 H25A 109.5 . . ?
C22 C25 H25B 109.5 . . ?
C22 C25 H25C 109.5 . . ?
H25A C25 H25B 109.5 . . ?
H25A C25 H25C 109.5 . . ?
H25B C25 H25C 109.5 . . ?
C27 C26 C14 109.8(3) . . ?
C27 C26 C29 106.0(4) . . ?
C28 C26 C14 111.2(3) . . ?
C28 C26 C27 111.1(4) . . ?
C28 C26 C29 106.5(3) . . ?
C29 C26 C14 112.0(3) . . ?
C26 C27 H27A 109.5 . . ?
C26 C27 H27B 109.5 . . ?
C26 C27 H27C 109.5 . . ?
H27A C27 H27B 109.5 . . ?
H27A C27 H27C 109.5 . . ?
H27B C27 H27C 109.5 . . ?
C26 C28 H28A 109.5 . . ?
C26 C28 H28B 109.5 . . ?
C26 C28 H28C 109.5 . . ?
H28A C28 H28B 109.5 . . ?
H28A C28 H28C 109.5 . . ?
H28B C28 H28C 109.5 . . ?
C26 C29 H29A 109.5 . . ?
C26 C29 H29B 109.5 . . ?
C26 C29 H29C 109.5 . . ?
H29A C29 H29B 109.5 . . ?
H29A C29 H29C 109.5 . . ?
H29B C29 H29C 109.5 . . ?
C19 C30 H30A 109.5 . . ?
C19 C30 H30B 109.5 . . ?
C19 C30 H30C 109.5 . . ?
H30A C30 H30B 109.5 . . ?
H30A C30 H30C 109.5 . . ?
H30B C30 H30C 109.5 . . ?
C7 O1 C8 123.4(2) . . ?
C13 O4 H4A 109.5 . . ?

loop_
_geom_bond_atom_site_label_1
_geom_bond_atom_site_label_2
_geom_bond_distance
_geom_bond_site_symmetry_2
_geom_bond_publ_flag
C1 C2 1.386(4) . ?
C1 C6 1.395(4) . ?
C1 C9 1.479(4) . ?
C2 H2 0.9300 . ?
C2 C3 1.373(4) . ?
C3 H3 0.9300 . ?
C3 C4 1.372(5) . ?
C4 H4 0.9300 . ?
C4 C5 1.370(5) . ?
C5 H5 0.9300 . ?
C5 C6 1.392(4) . ?
C6 C7 1.472(4) . ?
C7 O1 1.338(3) . ?
C7 O2 1.212(3) . ?
C8 C9 1.532(4) . ?
C8 C10 1.522(3) . ?
C8 C16 1.529(4) . ?
C8 O1 1.480(3) . ?
C9 O3 1.202(3) . ?
C10 C11 1.375(4) . ?
C10 C15 1.381(4) . ?
C11 H11 0.9300 . ?
C11 C12 1.397(4) . ?
C12 C13 1.398(4) . ?
C12 C22 1.539(4) . ?
C13 C14 1.404(4) . ?
C13 O4 1.391(3) . ?
C14 C15 1.388(4) . ?
C14 C26 1.537(4) . ?
C15 H15 0.9300 . ?
C16 C17 1.390(4) . ?
C16 C21 1.381(4) . ?
C17 H17 0.9300 . ?
C17 C18 1.384(4) . ?
C18 H18 0.9300 . ?
C18 C19 1.380(4) . ?
C19 C20 1.377(4) . ?
C19 C30 1.513(4) . ?
C20 H20 0.9300 . ?
C20 C21 1.391(4) . ?
C21 H21 0.9300 . ?
C22 C23 1.533(4) . ?
C22 C24 1.535(5) . ?
C22 C25 1.532(4) . ?
C23 H23A 0.9600 . ?
C23 H23B 0.9600 . ?
C23 H23C 0.9600 . ?
C24 H24A 0.9600 . ?
C24 H24B 0.9600 . ?
C24 H24C 0.9600 . ?
C25 H25A 0.9600 . ?
C25 H25B 0.9600 . ?
C25 H25C 0.9600 . ?
C26 C27 1.511(5) . ?
C26 C28 1.505(5) . ?
C26 C29 1.527(5) . ?
C27 H27A 0.9600 . ?
C27 H27B 0.9600 . ?
C27 H27C 0.9600 . ?
C28 H28A 0.9600 . ?
C28 H28B 0.9600 . ?
C28 H28C 0.9600 . ?
C29 H29A 0.9600 . ?
C29 H29B 0.9600 . ?
C29 H29C 0.9600 . ?
C30 H30A 0.9600 . ?
C30 H30B 0.9600 . ?
C30 H30C 0.9600 . ?
O4 H4A 0.8200 . ?

loop_
_geom_torsion_atom_site_label_1
_geom_torsion_atom_site_label_2
_geom_torsion_atom_site_label_3
_geom_torsion_atom_site_label_4
_geom_torsion
_geom_torsion_site_symmetry_1
_geom_torsion_site_symmetry_2
_geom_torsion_site_symmetry_3
_geom_torsion_site_symmetry_4
_geom_torsion_publ_flag
C1 C2 C3 C4 -0.6(5) . . . . ?
C1 C6 C7 O1 11.3(4) . . . . ?
C1 C6 C7 O2 -165.0(3) . . . . ?
C2 C1 C6 C5 -1.6(4) . . . . ?
C2 C1 C6 C7 172.8(2) . . . . ?
C2 C1 C9 C8 162.1(2) . . . . ?
C2 C1 C9 O3 -12.0(4) . . . . ?
C2 C3 C4 C5 -0.7(5) . . . . ?
C3 C4 C5 C6 0.8(5) . . . . ?
C4 C5 C6 C1 0.3(4) . . . . ?
C4 C5 C6 C7 -174.1(3) . . . . ?
C5 C6 C7 O1 -174.3(2) . . . . ?
C5 C6 C7 O2 9.4(4) . . . . ?
C6 C1 C2 C3 1.7(4) . . . . ?
C6 C1 C9 C8 -17.0(4) . . . . ?
C6 C1 C9 O3 168.9(3) . . . . ?
C6 C7 O1 C8 12.9(4) . . . . ?
C8 C10 C11 C12 176.1(2) . . . . ?
C8 C10 C15 C14 -176.3(2) . . . . ?
C8 C16 C17 C18 -179.3(3) . . . . ?
C8 C16 C21 C20 -179.8(2) . . . . ?
C9 C1 C2 C3 -177.4(3) . . . . ?
C9 C1 C6 C5 177.5(2) . . . . ?
C9 C1 C6 C7 -8.1(4) . . . . ?
C9 C8 C10 C11 128.5(3) . . . . ?
C9 C8 C10 C15 -54.9(3) . . . . ?
C9 C8 C16 C17 -55.7(3) . . . . ?
C9 C8 C16 C21 124.1(3) . . . . ?
C9 C8 O1 C7 -36.1(3) . . . . ?
C10 C8 C9 C1 150.3(2) . . . . ?
C10 C8 C9 O3 -35.4(4) . . . . ?
C10 C8 C16 C17 70.1(3) . . . . ?
C10 C8 C16 C21 -110.1(3) . . . . ?
C10 C8 O1 C7 -155.9(2) . . . . ?
C10 C11 C12 C13 -0.5(4) . . . . ?
C10 C11 C12 C22 178.0(3) . . . . ?
C11 C10 C15 C14 0.4(4) . . . . ?
C11 C12 C13 C14 1.7(4) . . . . ?
C11 C12 C13 O4 177.4(2) . . . . ?
C11 C12 C22 C23 -115.6(3) . . . . ?
C11 C12 C22 C24 122.2(3) . . . . ?
C11 C12 C22 C25 2.3(4) . . . . ?
C12 C13 C14 C15 -1.8(4) . . . . ?
C12 C13 C14 C26 178.3(3) . . . . ?
C13 C12 C22 C23 62.9(3) . . . . ?
C13 C12 C22 C24 -59.3(4) . . . . ?
C13 C12 C22 C25 -179.2(3) . . . . ?
C13 C14 C15 C10 0.7(4) . . . . ?
C13 C14 C26 C27 -62.1(4) . . . . ?
C13 C14 C26 C28 61.3(4) . . . . ?
C13 C14 C26 C29 -179.6(3) . . . . ?
C15 C10 C11 C12 -0.5(4) . . . . ?
C15 C14 C26 C27 118.0(4) . . . . ?
C15 C14 C26 C28 -118.6(4) . . . . ?
C15 C14 C26 C29 0.5(4) . . . . ?
C16 C8 C9 C1 -82.1(3) . . . . ?
C16 C8 C9 O3 92.2(3) . . . . ?
C16 C8 C10 C11 5.6(4) . . . . ?
C16 C8 C10 C15 -177.8(2) . . . . ?
C16 C8 O1 C7 81.0(3) . . . . ?
C16 C17 C18 C19 -0.8(5) . . . . ?
C17 C16 C21 C20 0.0(4) . . . . ?
C17 C18 C19 C20 -0.3(5) . . . . ?
C17 C18 C19 C30 179.7(3) . . . . ?
C18 C19 C20 C21 1.2(4) . . . . ?
C19 C20 C21 C16 -1.1(4) . . . . ?
C21 C16 C17 C18 0.9(4) . . . . ?
C22 C12 C13 C14 -176.8(3) . . . . ?
C22 C12 C13 O4 -1.2(4) . . . . ?
C26 C14 C15 C10 -179.4(3) . . . . ?
C30 C19 C20 C21 -178.7(3) . . . . ?
O1 C8 C9 C1 36.5(3) . . . . ?
O1 C8 C9 O3 -149.2(3) . . . . ?
O1 C8 C10 C11 -113.1(3) . . . . ?
O1 C8 C10 C15 63.5(3) . . . . ?
O1 C8 C16 C17 -175.0(2) . . . . ?
O1 C8 C16 C21 4.8(3) . . . . ?
O2 C7 O1 C8 -170.6(2) . . . . ?
O4 C13 C14 C15 -177.4(2) . . . . ?
O4 C13 C14 C26 2.7(4) . . . . ?
